data_1564449
loop_
_publ_author_name
'Mikata, Yuji'
'Murakami, Kana'
'Ochi, Ayaka'
'Nakagaki, Fumie'
'Naito, Kyoko'
'Matsumoto, Arimasa'
'Mitsuhashi, Ryoji'
'Mikuriya, Masahiro'

_publ_section_title
;
 Conversion of (&#x00B5;-OH)2Mn2(II,II) complex to
 (&#x00B5;-O)2Mn2(III,III) core supported by a quinoxaline-based
 tetranitrogen ligand
;
_journal_name_full 'Inorganica Chimica Acta'
_journal_page_first 119688
_journal_paper_doi 10.1016/j.ica.2020.119688
_journal_volume 509
_journal_year 2020
_chemical_formula_moiety 'C22 H24 Cl2 Mn N6'
_chemical_formula_sum 'C22 H24 Cl2 Mn N6'
_chemical_formula_weight 498.32
_space_group_crystal_system orthorhombic
_space_group_IT_number 60
_space_group_name_Hall '-P 2n 2ab'
_space_group_name_H-M_alt 'P b c n'
_atom_sites_solution_hydrogens geom
_atom_sites_solution_primary direct
_atom_sites_solution_secondary difmap
_cell_angle_alpha 90.0000
_cell_angle_beta 90.0000
_cell_angle_gamma 90.0000
_cell_formula_units_Z 4
_cell_length_a 15.159(4)
_cell_length_b 8.142(2)
_cell_length_c 18.374(5)
_cell_measurement_reflns_used 3699
_cell_measurement_temperature 223
_cell_measurement_theta_max 27.46
_cell_measurement_theta_min 3.05
_cell_volume 2267.8(10)
_computing_cell_refinement CrystalClear
_computing_data_collection 'CrystalClear (Rigaku/MSC Inc., 2006)'
_computing_data_reduction CrystalClear
_computing_molecular_graphics 'CrystalStructure 4.2.5'
_computing_publication_material 'CrystalStructure 4.2.5 (Rigaku, 2017)'
_computing_structure_refinement 'SHELXL Version 2016/6 (Sheldrick, 2008)'
_computing_structure_solution 'SIR92 (Altomare, et al., 1994)'
_diffrn_ambient_temperature 223
_diffrn_detector_area_resol_mean 7.314
_diffrn_measured_fraction_theta_full 0.998
_diffrn_measured_fraction_theta_max 0.998
_diffrn_measurement_device_type 'Rigaku Mercury70'
_diffrn_measurement_method \w
_diffrn_radiation_type 'Mo K\a'
_diffrn_radiation_wavelength 0.71070
_diffrn_reflns_av_R_equivalents 0.0825
_diffrn_reflns_Laue_measured_fraction_full 0.998
_diffrn_reflns_Laue_measured_fraction_max 0.998
_diffrn_reflns_limit_h_max 15
_diffrn_reflns_limit_h_min -19
_diffrn_reflns_limit_k_max 10
_diffrn_reflns_limit_k_min -10
_diffrn_reflns_limit_l_max 23
_diffrn_reflns_limit_l_min -23
_diffrn_reflns_number 16676
_diffrn_reflns_point_group_measured_fraction_full 0.998
_diffrn_reflns_point_group_measured_fraction_max 0.998
_diffrn_reflns_theta_full 25.241
_diffrn_reflns_theta_max 27.468
_diffrn_reflns_theta_min 3.049
_diffrn_standards_interval_count .
_diffrn_standards_number 0
_exptl_absorpt_coefficient_mu 0.839
_exptl_absorpt_correction_T_max 0.935
_exptl_absorpt_correction_T_min 0.770
_exptl_absorpt_correction_type multi-scan
_exptl_absorpt_process_details 'REQAB (Rigaku, 1998)'
_exptl_crystal_colour yellow
_exptl_crystal_density_diffrn 1.460
_exptl_crystal_density_method 'not measured'
_exptl_crystal_description unknown
_exptl_crystal_F_000 1028.00
_exptl_crystal_size_max 0.100
_exptl_crystal_size_mid 0.100
_exptl_crystal_size_min 0.080
_refine_diff_density_max 0.52
_refine_diff_density_min -0.46
_refine_ls_extinction_method none
_refine_ls_goodness_of_fit_ref 1.041
_refine_ls_hydrogen_treatment constr
_refine_ls_number_parameters 141
_refine_ls_number_reflns 2602
_refine_ls_number_restraints 0
_refine_ls_R_factor_all 0.1010
_refine_ls_R_factor_gt 0.0554
_refine_ls_shift/su_max 0.000
_refine_ls_structure_factor_coef Fsqd
_refine_ls_weighting_details 'w = 1/[\s^2^(Fo^2^)+(0.0475P)^2^+2.5886P] where P=(Fo^2^+2Fc^2^)/3'
_refine_ls_weighting_scheme calc
_refine_ls_wR_factor_gt 0.1153
_refine_ls_wR_factor_ref 0.1415
_reflns_Friedel_coverage 0.000
_reflns_Friedel_fraction_full .
_reflns_Friedel_fraction_max .
_reflns_number_gt 1682
_reflns_number_total 2602
_reflns_threshold_expression F^2^>2.0\s(F^2^)
_cod_data_source_file 1.cif
_cod_data_source_block '_BQxDMEN-MnCl2-090308'
_cod_original_cell_volume 2267.6(10)
_cod_database_code 1564449

loop_
_space_group_symop_id
_space_group_symop_operation_xyz
1 +X,+Y,+Z
2 1/2-X,1/2-Y,1/2+Z
3 1/2+X,1/2-Y,-Z
4 -X,+Y,1/2-Z
5 -X,-Y,-Z
6 -1/2+X,-1/2+Y,-1/2-Z
7 -1/2-X,-1/2+Y,+Z
8 +X,-Y,-1/2+Z

loop_
_atom_site_label
_atom_site_type_symbol
_atom_site_fract_x
_atom_site_fract_y
_atom_site_fract_z
_atom_site_U_iso_or_equiv
_atom_site_adp_type
_atom_site_occupancy
_atom_site_site_symmetry_order
_atom_site_calc_flag
_atom_site_refinement_flags_posn
_atom_site_refinement_flags_adp
_atom_site_refinement_flags_occupancy
_atom_site_disorder_assembly
_atom_site_disorder_group
Mn1 Mn 0.500000 0.28304(9) 0.250000 0.0310(2) Uani 1 2 d S T P . .
Cl1 Cl 0.58981(7) 0.09819(13) 0.17797(5) 0.0464(3) Uani 1 1 d . . . . .
N1 N 0.57813(19) 0.5046(4) 0.20409(17) 0.0410(8) Uani 1 1 d . . . . .
N2 N 0.62616(19) 0.3319(4) 0.32798(15) 0.0333(7) Uani 1 1 d . . . . .
N3 N 0.8038(2) 0.3286(4) 0.37588(18) 0.0450(8) Uani 1 1 d . . . . .
C1 C 0.5495(3) 0.6514(5) 0.2451(3) 0.0499(10) Uani 1 1 d . . . . .
H1 H 0.567493 0.750678 0.218875 0.060 Uiso 1 1 calc R U . . .
H2 H 0.578200 0.652456 0.292927 0.060 Uiso 1 1 calc R U . . .
C2 C 0.6723(2) 0.4731(5) 0.2169(2) 0.0474(10) Uani 1 1 d . . . . .
H3 H 0.704942 0.576409 0.211936 0.057 Uiso 1 1 calc R U . . .
H4 H 0.694117 0.397235 0.179635 0.057 Uiso 1 1 calc R U . . .
C3 C 0.6905(2) 0.4018(4) 0.2905(2) 0.0368(8) Uani 1 1 d . . . . .
C4 C 0.7789(2) 0.4002(5) 0.3161(2) 0.0421(9) Uani 1 1 d . . . . .
H5 H 0.821955 0.454279 0.288133 0.050 Uiso 1 1 calc R U . . .
C5 C 0.7603(3) 0.1836(5) 0.4835(2) 0.0528(11) Uani 1 1 d . . . . .
H6 H 0.819473 0.180106 0.498690 0.063 Uiso 1 1 calc R U . . .
C6 C 0.6969(3) 0.1154(5) 0.5256(2) 0.0508(10) Uani 1 1 d . . . . .
H7 H 0.712295 0.065781 0.570012 0.061 Uiso 1 1 calc R U . . .
C7 C 0.6084(3) 0.1181(5) 0.5034(2) 0.0468(10) Uani 1 1 d . . . . .
H8 H 0.564804 0.070626 0.533103 0.056 Uiso 1 1 calc R U . . .
C8 C 0.5849(3) 0.1898(5) 0.4385(2) 0.0424(9) Uani 1 1 d . . . . .
H9 H 0.525445 0.190762 0.423884 0.051 Uiso 1 1 calc R U . . .
C9 C 0.6496(2) 0.2617(4) 0.39403(19) 0.0346(8) Uani 1 1 d . . . . .
C10 C 0.7385(2) 0.2597(4) 0.4170(2) 0.0389(9) Uani 1 1 d . . . . .
C11 C 0.5658(3) 0.5293(6) 0.1251(2) 0.0596(13) Uani 1 1 d . . . . .
H10 H 0.503994 0.550395 0.115045 0.072 Uiso 1 1 calc R U . . .
H11 H 0.600839 0.622242 0.109151 0.072 Uiso 1 1 calc R U . . .
H12 H 0.584411 0.431419 0.099200 0.072 Uiso 1 1 calc R U . . .

loop_
_atom_site_aniso_label
_atom_site_aniso_U_11
_atom_site_aniso_U_22
_atom_site_aniso_U_33
_atom_site_aniso_U_23
_atom_site_aniso_U_13
_atom_site_aniso_U_12
Mn1 0.0355(4) 0.0288(4) 0.0288(4) 0.000 0.0021(3) 0.000
Cl1 0.0539(6) 0.0498(6) 0.0356(5) -0.0078(4) -0.0046(4) 0.0186(5)
N1 0.0406(18) 0.0429(19) 0.0395(17) 0.0106(15) -0.0034(14) -0.0053(15)
N2 0.0352(16) 0.0356(17) 0.0290(15) 0.0003(13) -0.0004(12) -0.0029(13)
N3 0.0376(19) 0.050(2) 0.0471(19) 0.0022(16) -0.0025(15) 0.0008(15)
C1 0.055(2) 0.0265(18) 0.068(3) 0.005(2) -0.013(2) -0.0065(18)
C2 0.042(2) 0.052(2) 0.049(2) 0.016(2) 0.0038(19) -0.009(2)
C3 0.037(2) 0.0357(19) 0.038(2) -0.0020(17) 0.0043(16) -0.0039(17)
C4 0.036(2) 0.042(2) 0.049(2) 0.0020(19) 0.0055(17) -0.0029(17)
C5 0.052(3) 0.063(3) 0.043(2) 0.004(2) -0.012(2) -0.001(2)
C6 0.062(3) 0.053(3) 0.038(2) 0.0052(19) -0.012(2) -0.005(2)
C7 0.060(3) 0.047(2) 0.033(2) 0.0040(18) -0.0012(18) -0.011(2)
C8 0.044(2) 0.048(2) 0.035(2) 0.0015(17) -0.0010(17) -0.0089(19)
C9 0.041(2) 0.0323(19) 0.0301(18) -0.0036(15) -0.0009(15) -0.0031(16)
C10 0.044(2) 0.035(2) 0.038(2) -0.0024(16) -0.0046(17) -0.0015(17)
C11 0.061(3) 0.072(3) 0.046(2) 0.028(2) -0.004(2) -0.011(2)

loop_
_atom_type_symbol
_atom_type_description
_atom_type_scat_dispersion_real
_atom_type_scat_dispersion_imag
_atom_type_scat_source
C C 0.0033 0.0016
;
International Tables for Crystallography
(Vol. C, Tables 4.2.6.8 and 6.1.1.4)
;
H H 0.0000 0.0000
;
International Tables for Crystallography
(Vol. C, Table 6.1.1.4)
;
Cl Cl 0.1484 0.1585
;
International Tables for Crystallography
(Vol. C, Tables 4.2.6.8 and 6.1.1.4)
;
Mn Mn 0.3368 0.7283
;
International Tables for Crystallography
(Vol. C, Tables 4.2.6.8 and 6.1.1.4)
;
N N 0.0061 0.0033
;
International Tables for Crystallography
(Vol. C, Tables 4.2.6.8 and 6.1.1.4)
;

loop_
_geom_angle_atom_site_label_1
_geom_angle_atom_site_label_2
_geom_angle_atom_site_label_3
_geom_angle
_geom_angle_site_symmetry_1
_geom_angle_site_symmetry_3
N1 Mn1 N1 77.74(16) . 4_655
N1 Mn1 Cl1 89.86(9) . .
N1 Mn1 Cl1 165.86(9) 4_655 .
N1 Mn1 Cl1 165.86(9) . 4_655
N1 Mn1 Cl1 89.86(9) 4_655 4_655
Cl1 Mn1 Cl1 103.20(6) . 4_655
N1 Mn1 N2 93.47(10) . 4_655
N1 Mn1 N2 71.58(10) 4_655 4_655
Cl1 Mn1 N2 102.86(7) . 4_655
Cl1 Mn1 N2 88.93(7) 4_655 4_655
N1 Mn1 N2 71.58(10) . .
N1 Mn1 N2 93.47(10) 4_655 .
Cl1 Mn1 N2 88.93(7) . .
Cl1 Mn1 N2 102.86(7) 4_655 .
N2 Mn1 N2 161.11(14) 4_655 .
C2 N1 C1 110.1(3) . .
C2 N1 C11 107.7(3) . .
C1 N1 C11 110.7(3) . .
C2 N1 Mn1 107.6(2) . .
C1 N1 Mn1 107.1(2) . .
C11 N1 Mn1 113.5(2) . .
C3 N2 C9 116.4(3) . .
C3 N2 Mn1 110.2(2) . .
C9 N2 Mn1 130.7(2) . .
C4 N3 C10 116.1(3) . .
N1 C1 C1 110.6(3) . 4_655
N1 C1 H1 109.5 . .
C1 C1 H1 109.5 4_655 .
N1 C1 H2 109.5 . .
C1 C1 H2 109.5 4_655 .
H1 C1 H2 108.1 . .
N1 C2 C3 113.0(3) . .
N1 C2 H3 109.0 . .
C3 C2 H3 109.0 . .
N1 C2 H4 109.0 . .
C3 C2 H4 109.0 . .
H3 C2 H4 107.8 . .
N2 C3 C4 121.3(3) . .
N2 C3 C2 120.1(3) . .
C4 C3 C2 118.4(3) . .
N3 C4 C3 123.9(4) . .
N3 C4 H5 118.0 . .
C3 C4 H5 118.0 . .
C6 C5 C10 120.6(4) . .
C6 C5 H6 119.7 . .
C10 C5 H6 119.7 . .
C5 C6 C7 120.4(4) . .
C5 C6 H7 119.8 . .
C7 C6 H7 119.8 . .
C8 C7 C6 120.5(4) . .
C8 C7 H8 119.8 . .
C6 C7 H8 119.8 . .
C7 C8 C9 120.0(4) . .
C7 C8 H9 120.0 . .
C9 C8 H9 120.0 . .
N2 C9 C8 120.1(3) . .
N2 C9 C10 120.7(3) . .
C8 C9 C10 119.2(3) . .
N3 C10 C9 121.5(3) . .
N3 C10 C5 119.3(4) . .
C9 C10 C5 119.2(4) . .
N1 C11 H10 109.5 . .
N1 C11 H11 109.5 . .
H10 C11 H11 109.5 . .
N1 C11 H12 109.5 . .
H10 C11 H12 109.5 . .
H11 C11 H12 109.5 . .

loop_
_geom_bond_atom_site_label_1
_geom_bond_atom_site_label_2
_geom_bond_distance
_geom_bond_site_symmetry_2
Mn1 N1 2.317(3) .
Mn1 N1 2.317(3) 4_655
Mn1 Cl1 2.4228(11) .
Mn1 Cl1 2.4229(11) 4_655
Mn1 N2 2.422(3) 4_655
Mn1 N2 2.422(3) .
N1 C2 1.470(5) .
N1 C1 1.478(5) .
N1 C11 1.477(5) .
N2 C3 1.322(4) .
N2 C9 1.388(4) .
N3 C4 1.300(5) .
N3 C10 1.366(5) .
C1 C1 1.512(8) 4_655
C1 H1 0.9800 .
C1 H2 0.9800 .
C2 C3 1.497(5) .
C2 H3 0.9800 .
C2 H4 0.9800 .
C3 C4 1.421(5) .
C4 H5 0.9400 .
C5 C6 1.353(5) .
C5 C10 1.410(5) .
C5 H6 0.9400 .
C6 C7 1.403(5) .
C6 H7 0.9400 .
C7 C8 1.374(5) .
C7 H8 0.9400 .
C8 C9 1.405(5) .
C8 H9 0.9400 .
C9 C10 1.412(5) .
C11 H10 0.9700 .
C11 H11 0.9700 .
C11 H12 0.9700 .

loop_
_geom_torsion_atom_site_label_1
_geom_torsion_atom_site_label_2
_geom_torsion_atom_site_label_3
_geom_torsion_atom_site_label_4
_geom_torsion
_geom_torsion_site_symmetry_1
_geom_torsion_site_symmetry_2
_geom_torsion_site_symmetry_3
_geom_torsion_site_symmetry_4
C2 N1 C1 C1 -159.7(4) . . . 4_655
C11 N1 C1 C1 81.2(5) . . . 4_655
Mn1 N1 C1 C1 -43.0(5) . . . 4_655
C1 N1 C2 C3 74.7(4) . . . .
C11 N1 C2 C3 -164.4(3) . . . .
Mn1 N1 C2 C3 -41.7(4) . . . .
C9 N2 C3 C4 1.7(5) . . . .
Mn1 N2 C3 C4 -161.4(3) . . . .
C9 N2 C3 C2 176.9(3) . . . .
Mn1 N2 C3 C2 13.8(4) . . . .
N1 C2 C3 N2 18.7(5) . . . .
N1 C2 C3 C4 -165.9(3) . . . .
C10 N3 C4 C3 -3.6(6) . . . .
N2 C3 C4 N3 1.7(6) . . . .
C2 C3 C4 N3 -173.6(4) . . . .
C10 C5 C6 C7 0.6(7) . . . .
C5 C6 C7 C8 0.1(7) . . . .
C6 C7 C8 C9 -0.3(6) . . . .
C3 N2 C9 C8 177.8(3) . . . .
Mn1 N2 C9 C8 -23.2(5) . . . .
C3 N2 C9 C10 -3.0(5) . . . .
Mn1 N2 C9 C10 155.9(3) . . . .
C7 C8 C9 N2 179.0(3) . . . .
C7 C8 C9 C10 -0.2(6) . . . .
C4 N3 C10 C9 2.2(5) . . . .
C4 N3 C10 C5 -178.4(4) . . . .
N2 C9 C10 N3 1.1(5) . . . .
C8 C9 C10 N3 -179.7(3) . . . .
N2 C9 C10 C5 -178.3(3) . . . .
C8 C9 C10 C5 0.9(6) . . . .
C6 C5 C10 N3 179.5(4) . . . .
C6 C5 C10 C9 -1.1(6) . . . .
